data_1512077
loop_
_publ_author_name
'Wang, Xiao-Na'
'Hsung, Richard P.'
'Qi, Rui'
'Fox, Sierra K.'
'Lv, Ming-Can'

_publ_section_title
;
 A Highly Stereoselective Addition of Lithiated Ynamides to Ellman--Davis
 ChiralN-tert-Butanesulfinyl Imines
;
_journal_issue 10
_journal_name_full 'Organic Letters'
_journal_page_first 2514
_journal_paper_doi 10.1021/ol400989x
_journal_volume 15
_journal_year 2013
_chemical_absolute_configuration rmad
_chemical_formula_moiety 'C22 H24 N2 O3 S'
_chemical_formula_sum 'C22 H24 N2 O3 S'
_chemical_formula_weight 396.49
_chemical_name_common 13045b
_chemical_name_systematic
; 
 ? 
;
_space_group_IT_number 19
_symmetry_cell_setting orthorhombic
_symmetry_space_group_name_Hall 'P 2ac 2ab'
_symmetry_space_group_name_H-M 'P 21 21 21'
_atom_sites_solution_hydrogens geom
_atom_sites_solution_primary direct
_atom_sites_solution_secondary difmap
_audit_creation_method SHELXL-97
_cell_angle_alpha 90.00
_cell_angle_beta 90.00
_cell_angle_gamma 90.00
_cell_formula_units_Z 4
_cell_length_a 6.1458(8)
_cell_length_b 16.246(2)
_cell_length_c 20.503(3)
_cell_measurement_reflns_used 2989
_cell_measurement_temperature 100(2)
_cell_measurement_theta_max 65.83
_cell_measurement_theta_min 3.47
_cell_volume 2047.1(5)
_computing_cell_refinement 'Bruker SAINT'
_computing_data_collection 'Bruker APEX2'
_computing_data_reduction 'Bruker SAINT'
_computing_molecular_graphics 'Bruker SHELXTL'
_computing_publication_material 'Bruker SHELXTL'
_computing_structure_refinement 'SHELXL-97 (Sheldrick, 2008)'
_computing_structure_solution 'SHELXS-97 (Sheldrick, 2008)'
_diffrn_ambient_temperature 100(2)
_diffrn_measured_fraction_theta_full 0.976
_diffrn_measured_fraction_theta_max 0.976
_diffrn_measurement_device_type 'Bruker Photon-100 CMOS'
_diffrn_measurement_method '\f and \w scans'
_diffrn_radiation_monochromator 'parabolic mirrors'
_diffrn_radiation_source 'Cu micro-focus'
_diffrn_radiation_type CuK\a
_diffrn_radiation_wavelength 1.54178
_diffrn_reflns_av_R_equivalents 0.0390
_diffrn_reflns_av_sigmaI/netI 0.0447
_diffrn_reflns_limit_h_max 7
_diffrn_reflns_limit_h_min -7
_diffrn_reflns_limit_k_max 19
_diffrn_reflns_limit_k_min 0
_diffrn_reflns_limit_l_max 24
_diffrn_reflns_limit_l_min 0
_diffrn_reflns_number 12507
_diffrn_reflns_theta_full 66.68
_diffrn_reflns_theta_max 66.68
_diffrn_reflns_theta_min 3.47
_exptl_absorpt_coefficient_mu 1.606
_exptl_absorpt_correction_T_max 0.9240
_exptl_absorpt_correction_T_min 0.7719
_exptl_absorpt_correction_type multi-scan
_exptl_absorpt_process_details 'SADABS (Sheldrick, 2008)'
_exptl_crystal_colour colourless
_exptl_crystal_density_diffrn 1.286
_exptl_crystal_density_method 'not measured'
_exptl_crystal_description Needle
_exptl_crystal_F_000 840
_exptl_crystal_size_max 0.17
_exptl_crystal_size_mid 0.09
_exptl_crystal_size_min 0.05
_refine_diff_density_max 0.257
_refine_diff_density_min -0.192
_refine_diff_density_rms 0.046
_refine_ls_abs_structure_details 'Flack H D (1983), Acta Cryst. A39, 876-881'
_refine_ls_abs_structure_Flack -0.01(2)
_refine_ls_extinction_method none
_refine_ls_goodness_of_fit_ref 1.013
_refine_ls_hydrogen_treatment mixed
_refine_ls_matrix_type full
_refine_ls_number_parameters 259
_refine_ls_number_reflns 3469
_refine_ls_number_restraints 1
_refine_ls_restrained_S_all 1.013
_refine_ls_R_factor_all 0.0516
_refine_ls_R_factor_gt 0.0372
_refine_ls_shift/su_max 0.000
_refine_ls_shift/su_mean 0.000
_refine_ls_structure_factor_coef Fsqd
_refine_ls_weighting_details 'calc w=1/[\s^2^(Fo^2^)+(0.0373P)^2^+0.9848P] where P=(Fo^2^+2Fc^2^)/3'
_refine_ls_weighting_scheme calc
_refine_ls_wR_factor_gt 0.0769
_refine_ls_wR_factor_ref 0.0865
_reflns_number_gt 2998
_reflns_number_total 3469
_reflns_threshold_expression >2sigma(I)
_cod_data_source_file ol400989x_si_005.cif
_cod_data_source_block 13045b
_cod_depositor_comments
;
The following automatic conversions were performed:

'_symmetry_cell_setting' value 'Orthorhombic' changed to
'orthorhombic' according to
/home/saulius/struct/CIF-dictionaries/cif_core.dic dictionary named
'cif_core.dic' version 2.3.1 from 2005-06-27.

Automatic conversion script
Id: cif_fix_values 1891 2012-01-12 08:04:46Z andrius 
;
_cod_original_sg_symbol_H-M P2(1)2(1)2(1)
_cod_database_code 1512077

loop_
_symmetry_equiv_pos_as_xyz
'x, y, z'
'-x+1/2, -y, z+1/2'
'-x, y+1/2, -z+1/2'
'x+1/2, -y+1/2, -z'

loop_
_atom_site_label
_atom_site_type_symbol
_atom_site_fract_x
_atom_site_fract_y
_atom_site_fract_z
_atom_site_U_iso_or_equiv
_atom_site_adp_type
_atom_site_occupancy
_atom_site_symmetry_multiplicity
_atom_site_calc_flag
_atom_site_refinement_flags
S1 S 0.11576(11) 0.68783(4) 0.59132(3) 0.01896(16) Uani 1 1 d .
O1 O -0.0128(3) 0.70485(10) 0.53111(8) 0.0265(5) Uani 1 1 d .
O2 O 0.5375(3) 0.44967(11) 0.35661(9) 0.0276(5) Uani 1 1 d .
O3 O 0.2364(3) 0.37600(10) 0.33463(8) 0.0240(4) Uani 1 1 d .
N1 N 0.3800(4) 0.68254(12) 0.57520(9) 0.0178(5) Uani 1 1 d D
H1A H 0.419(4) 0.7158(12) 0.5416(8) 0.021 Uiso 1 1 d D
N2 N 0.2267(4) 0.46041(13) 0.41899(10) 0.0211(5) Uani 1 1 d .
C1 C 0.1200(5) 0.78398(14) 0.63913(12) 0.0212(6) Uani 1 1 d .
C2 C 0.2208(5) 0.76245(18) 0.70424(13) 0.0318(7) Uani 1 1 d .
H2A H 0.2183 0.8109 0.7327 0.048 Uiso 1 1 calc R
H2B H 0.3717 0.7447 0.6976 0.048 Uiso 1 1 calc R
H2C H 0.1379 0.7178 0.7246 0.048 Uiso 1 1 calc R
C3 C -0.1191(5) 0.80813(18) 0.64608(14) 0.0335(7) Uani 1 1 d .
H3A H -0.1305 0.8581 0.6727 0.050 Uiso 1 1 calc R
H3B H -0.1992 0.7633 0.6672 0.050 Uiso 1 1 calc R
H3C H -0.1810 0.8185 0.6028 0.050 Uiso 1 1 calc R
C4 C 0.2460(5) 0.85168(15) 0.60428(12) 0.0220(6) Uani 1 1 d .
H4A H 0.2213 0.9043 0.6265 0.033 Uiso 1 1 calc R
H4B H 0.1961 0.8557 0.5590 0.033 Uiso 1 1 calc R
H4C H 0.4017 0.8386 0.6049 0.033 Uiso 1 1 calc R
C5 C 0.4699(4) 0.59856(15) 0.56451(12) 0.0193(6) Uani 1 1 d .
H5A H 0.6270 0.6059 0.5532 0.023 Uiso 1 1 calc R
C6 C 0.4639(4) 0.54869(15) 0.62738(12) 0.0184(6) Uani 1 1 d .
C7 C 0.2889(5) 0.49784(15) 0.64294(13) 0.0213(6) Uani 1 1 d .
H7A H 0.1700 0.4929 0.6136 0.026 Uiso 1 1 calc R
C8 C 0.2880(5) 0.45459(16) 0.70101(12) 0.0252(6) Uani 1 1 d .
H8A H 0.1675 0.4205 0.7116 0.030 Uiso 1 1 calc R
C9 C 0.4607(5) 0.46065(16) 0.74370(13) 0.0268(7) Uani 1 1 d .
H9A H 0.4587 0.4311 0.7837 0.032 Uiso 1 1 calc R
C10 C 0.6371(5) 0.50986(16) 0.72812(13) 0.0250(6) Uani 1 1 d .
H10A H 0.7577 0.5133 0.7570 0.030 Uiso 1 1 calc R
C11 C 0.6370(5) 0.55404(15) 0.67033(12) 0.0223(6) Uani 1 1 d .
H11A H 0.7572 0.5884 0.6601 0.027 Uiso 1 1 calc R
C12 C 0.3700(4) 0.55323(15) 0.50950(12) 0.0186(6) Uani 1 1 d .
C13 C 0.3049(4) 0.51106(16) 0.46644(13) 0.0211(6) Uani 1 1 d .
C14 C 0.3542(5) 0.43122(15) 0.36911(13) 0.0215(6) Uani 1 1 d .
C15 C 0.0285(4) 0.36129(16) 0.36492(13) 0.0239(6) Uani 1 1 d .
H15A H 0.0184 0.3035 0.3800 0.029 Uiso 1 1 calc R
H15B H -0.0908 0.3717 0.3335 0.029 Uiso 1 1 calc R
C16 C 0.0122(4) 0.42079(16) 0.42315(12) 0.0216(6) Uani 1 1 d .
H16A H -0.1045 0.4624 0.4147 0.026 Uiso 1 1 calc R
C17 C -0.0255(4) 0.38036(15) 0.48878(12) 0.0188(6) Uani 1 1 d .
C18 C 0.1230(5) 0.32385(15) 0.51365(12) 0.0249(6) Uani 1 1 d .
H18A H 0.2480 0.3092 0.4890 0.030 Uiso 1 1 calc R
C19 C 0.0887(5) 0.28899(16) 0.57434(13) 0.0291(7) Uani 1 1 d .
H19A H 0.1910 0.2507 0.5912 0.035 Uiso 1 1 calc R
C20 C -0.0930(5) 0.30935(16) 0.61076(12) 0.0284(7) Uani 1 1 d .
H20A H -0.1155 0.2851 0.6524 0.034 Uiso 1 1 calc R
C21 C -0.2413(5) 0.36514(16) 0.58629(14) 0.0281(7) Uani 1 1 d .
H21A H -0.3663 0.3795 0.6111 0.034 Uiso 1 1 calc R
C22 C -0.2075(5) 0.40019(16) 0.52529(13) 0.0246(6) Uani 1 1 d .
H22A H -0.3106 0.4382 0.5085 0.030 Uiso 1 1 calc R

loop_
_atom_site_aniso_label
_atom_site_aniso_U_11
_atom_site_aniso_U_22
_atom_site_aniso_U_33
_atom_site_aniso_U_23
_atom_site_aniso_U_13
_atom_site_aniso_U_12
S1 0.0180(3) 0.0173(3) 0.0216(3) 0.0011(3) -0.0008(3) 0.0001(3)
O1 0.0284(11) 0.0222(10) 0.0290(10) 0.0004(8) -0.0093(9) 0.0003(8)
O2 0.0208(11) 0.0315(10) 0.0304(11) -0.0043(9) 0.0057(9) -0.0040(9)
O3 0.0255(11) 0.0239(10) 0.0226(9) -0.0048(8) 0.0029(9) -0.0067(9)
N1 0.0187(11) 0.0140(10) 0.0206(11) 0.0007(9) 0.0031(10) -0.0001(11)
N2 0.0215(12) 0.0229(11) 0.0188(11) -0.0049(10) 0.0039(10) -0.0054(10)
C1 0.0237(14) 0.0180(13) 0.0219(13) -0.0057(11) 0.0028(13) 0.0021(12)
C2 0.047(2) 0.0282(16) 0.0208(15) -0.0017(12) 0.0007(15) 0.0023(15)
C3 0.0309(16) 0.0267(14) 0.0428(16) 0.0010(14) 0.0130(15) 0.0045(16)
C4 0.0222(15) 0.0180(13) 0.0257(14) -0.0031(11) -0.0007(13) 0.0016(12)
C5 0.0183(15) 0.0187(13) 0.0208(13) -0.0032(11) 0.0034(11) 0.0001(11)
C6 0.0210(14) 0.0149(13) 0.0193(13) -0.0017(11) 0.0002(12) 0.0049(11)
C7 0.0212(15) 0.0199(13) 0.0227(14) -0.0010(12) -0.0028(12) 0.0013(12)
C8 0.0259(16) 0.0239(15) 0.0257(15) 0.0050(13) 0.0035(13) -0.0026(13)
C9 0.0318(17) 0.0244(15) 0.0242(14) 0.0044(13) 0.0017(13) 0.0028(13)
C10 0.0249(16) 0.0275(15) 0.0225(14) -0.0018(12) -0.0062(13) 0.0023(14)
C11 0.0215(15) 0.0189(13) 0.0265(14) -0.0016(11) 0.0010(13) 0.0003(13)
C12 0.0169(14) 0.0185(13) 0.0205(13) 0.0025(11) 0.0006(12) 0.0008(12)
C13 0.0213(15) 0.0218(14) 0.0202(14) 0.0029(12) 0.0013(12) 0.0016(12)
C14 0.0238(17) 0.0194(14) 0.0212(13) 0.0010(11) -0.0023(13) 0.0010(12)
C15 0.0230(15) 0.0261(15) 0.0226(14) -0.0017(12) -0.0011(13) -0.0083(12)
C16 0.0181(15) 0.0207(14) 0.0260(15) 0.0012(11) 0.0017(12) -0.0016(12)
C17 0.0189(15) 0.0145(13) 0.0229(13) -0.0025(11) -0.0033(12) -0.0008(11)
C18 0.0193(14) 0.0268(14) 0.0286(14) -0.0019(12) 0.0017(13) 0.0047(13)
C19 0.0295(18) 0.0264(15) 0.0313(16) 0.0006(12) -0.0038(14) 0.0049(13)
C20 0.0420(19) 0.0194(13) 0.0238(13) -0.0015(12) 0.0009(14) -0.0051(15)
C21 0.0286(17) 0.0231(14) 0.0327(16) -0.0049(13) 0.0118(15) -0.0020(13)
C22 0.0221(15) 0.0209(14) 0.0308(15) -0.0032(12) 0.0052(13) 0.0013(12)

loop_
_atom_type_symbol
_atom_type_description
_atom_type_scat_dispersion_real
_atom_type_scat_dispersion_imag
_atom_type_scat_source
C C 0.0181 0.0091 'International Tables Vol C Tables 4.2.6.8 and 6.1.1.4'
H H 0.0000 0.0000 'International Tables Vol C Tables 4.2.6.8 and 6.1.1.4'
N N 0.0311 0.0180 'International Tables Vol C Tables 4.2.6.8 and 6.1.1.4'
O O 0.0492 0.0322 'International Tables Vol C Tables 4.2.6.8 and 6.1.1.4'
S S 0.3331 0.5567 'International Tables Vol C Tables 4.2.6.8 and 6.1.1.4'

loop_
_geom_angle_atom_site_label_1
_geom_angle_atom_site_label_2
_geom_angle_atom_site_label_3
_geom_angle
O1 S1 N1 111.30(11)
O1 S1 C1 106.88(11)
N1 S1 C1 97.80(12)
C14 O3 C15 111.1(2)
C5 N1 S1 116.11(17)
C5 N1 H1A 109.5(16)
S1 N1 H1A 112.4(17)
C13 N2 C14 122.6(2)
C13 N2 C16 122.7(2)
C14 N2 C16 113.8(2)
C2 C1 C4 111.9(2)
C2 C1 C3 111.8(2)
C4 C1 C3 110.3(2)
C2 C1 S1 106.21(17)
C4 C1 S1 111.69(17)
C3 C1 S1 104.68(18)
C1 C2 H2A 109.5
C1 C2 H2B 109.5
H2A C2 H2B 109.5
C1 C2 H2C 109.5
H2A C2 H2C 109.5
H2B C2 H2C 109.5
C1 C3 H3A 109.5
C1 C3 H3B 109.5
H3A C3 H3B 109.5
C1 C3 H3C 109.5
H3A C3 H3C 109.5
H3B C3 H3C 109.5
C1 C4 H4A 109.5
C1 C4 H4B 109.5
H4A C4 H4B 109.5
C1 C4 H4C 109.5
H4A C4 H4C 109.5
H4B C4 H4C 109.5
C12 C5 N1 114.5(2)
C12 C5 C6 111.7(2)
N1 C5 C6 110.73(19)
C12 C5 H5A 106.4
N1 C5 H5A 106.4
C6 C5 H5A 106.4
C11 C6 C7 119.0(2)
C11 C6 C5 119.1(2)
C7 C6 C5 121.9(2)
C8 C7 C6 120.1(3)
C8 C7 H7A 119.9
C6 C7 H7A 119.9
C9 C8 C7 120.5(3)
C9 C8 H8A 119.8
C7 C8 H8A 119.8
C8 C9 C10 119.8(2)
C8 C9 H9A 120.1
C10 C9 H9A 120.1
C9 C10 C11 119.8(3)
C9 C10 H10A 120.1
C11 C10 H10A 120.1
C6 C11 C10 120.8(3)
C6 C11 H11A 119.6
C10 C11 H11A 119.6
C13 C12 C5 173.5(3)
C12 C13 N2 177.5(3)
O2 C14 O3 124.0(2)
O2 C14 N2 127.7(2)
O3 C14 N2 108.2(2)
O3 C15 C16 106.7(2)
O3 C15 H15A 110.4
C16 C15 H15A 110.4
O3 C15 H15B 110.4
C16 C15 H15B 110.4
H15A C15 H15B 108.6
N2 C16 C17 112.2(2)
N2 C16 C15 99.9(2)
C17 C16 C15 115.2(2)
N2 C16 H16A 109.7
C17 C16 H16A 109.7
C15 C16 H16A 109.7
C22 C17 C18 119.1(2)
C22 C17 C16 120.2(2)
C18 C17 C16 120.8(2)
C19 C18 C17 120.0(3)
C19 C18 H18A 120.0
C17 C18 H18A 120.0
C18 C19 C20 120.7(3)
C18 C19 H19A 119.6
C20 C19 H19A 119.6
C21 C20 C19 119.6(2)
C21 C20 H20A 120.2
C19 C20 H20A 120.2
C20 C21 C22 119.8(3)
C20 C21 H21A 120.1
C22 C21 H21A 120.1
C17 C22 C21 120.8(3)
C17 C22 H22A 119.6
C21 C22 H22A 119.6

loop_
_geom_bond_atom_site_label_1
_geom_bond_atom_site_label_2
_geom_bond_distance
S1 O1 1.4914(18)
S1 N1 1.660(2)
S1 C1 1.844(2)
O2 C14 1.193(3)
O3 C14 1.352(3)
O3 C15 1.441(3)
N1 C5 1.488(3)
N1 H1A 0.909(3)
N2 C13 1.362(3)
N2 C14 1.373(3)
N2 C16 1.470(3)
C1 C2 1.513(4)
C1 C4 1.523(4)
C1 C3 1.528(4)
C2 H2A 0.9800
C2 H2B 0.9800
C2 H2C 0.9800
C3 H3A 0.9800
C3 H3B 0.9800
C3 H3C 0.9800
C4 H4A 0.9800
C4 H4B 0.9800
C4 H4C 0.9800
C5 C12 1.480(3)
C5 C6 1.523(3)
C5 H5A 1.0000
C6 C11 1.384(4)
C6 C7 1.393(4)
C7 C8 1.382(4)
C7 H7A 0.9500
C8 C9 1.380(4)
C8 H8A 0.9500
C9 C10 1.384(4)
C9 H9A 0.9500
C10 C11 1.385(4)
C10 H10A 0.9500
C11 H11A 0.9500
C12 C13 1.187(3)
C15 C16 1.539(4)
C15 H15A 0.9900
C15 H15B 0.9900
C16 C17 1.515(3)
C16 H16A 1.0000
C17 C22 1.384(4)
C17 C18 1.391(4)
C18 C19 1.383(4)
C18 H18A 0.9500
C19 C20 1.383(4)
C19 H19A 0.9500
C20 C21 1.380(4)
C20 H20A 0.9500
C21 C22 1.390(4)
C21 H21A 0.9500
C22 H22A 0.9500

loop_
_geom_hbond_atom_site_label_D
_geom_hbond_atom_site_label_H
_geom_hbond_atom_site_label_A
_geom_hbond_distance_DH
_geom_hbond_distance_HA
_geom_hbond_distance_DA
_geom_hbond_angle_DHA
_geom_hbond_site_symmetry_A
N1 H1A O1 0.909(3) 2.014(5) 2.921(3) 176(2) 4_566

loop_
_geom_torsion_atom_site_label_1
_geom_torsion_atom_site_label_2
_geom_torsion_atom_site_label_3
_geom_torsion_atom_site_label_4
_geom_torsion
O1 S1 N1 C5 -95.82(18)
C1 S1 N1 C5 152.59(17)
O1 S1 C1 C2 171.66(18)
N1 S1 C1 C2 -73.2(2)
O1 S1 C1 C4 -66.1(2)
N1 S1 C1 C4 49.0(2)
O1 S1 C1 C3 53.3(2)
N1 S1 C1 C3 168.40(18)
S1 N1 C5 C12 59.8(2)
S1 N1 C5 C6 -67.6(2)
C12 C5 C6 C11 143.8(2)
N1 C5 C6 C11 -87.3(3)
C12 C5 C6 C7 -36.3(3)
N1 C5 C6 C7 92.6(3)
C11 C6 C7 C8 1.0(4)
C5 C6 C7 C8 -178.9(2)
C6 C7 C8 C9 -0.7(4)
C7 C8 C9 C10 -0.5(4)
C8 C9 C10 C11 1.3(4)
C7 C6 C11 C10 -0.2(4)
C5 C6 C11 C10 179.8(2)
C9 C10 C11 C6 -1.0(4)
N1 C5 C12 C13 174(2)
C6 C5 C12 C13 -59(2)
C5 C12 C13 N2 73(8)
C14 N2 C13 C12 -128(7)
C16 N2 C13 C12 41(7)
C15 O3 C14 O2 174.8(2)
C15 O3 C14 N2 -5.2(3)
C13 N2 C14 O2 -6.6(4)
C16 N2 C14 O2 -176.3(3)
C13 N2 C14 O3 173.4(2)
C16 N2 C14 O3 3.7(3)
C14 O3 C15 C16 4.7(3)
C13 N2 C16 C17 -47.9(3)
C14 N2 C16 C17 121.8(2)
C13 N2 C16 C15 -170.5(2)
C14 N2 C16 C15 -0.8(3)
O3 C15 C16 N2 -2.2(2)
O3 C15 C16 C17 -122.6(2)
N2 C16 C17 C22 125.5(2)
C15 C16 C17 C22 -121.1(3)
N2 C16 C17 C18 -53.6(3)
C15 C16 C17 C18 59.8(3)
C22 C17 C18 C19 -0.6(4)
C16 C17 C18 C19 178.5(2)
C17 C18 C19 C20 0.3(4)
C18 C19 C20 C21 -0.1(4)
C19 C20 C21 C22 0.2(4)
C18 C17 C22 C21 0.7(4)
C16 C17 C22 C21 -178.4(2)
C20 C21 C22 C17 -0.5(4)
